data_2023518
loop_
_publ_author_name
'Kummuang, Chanikarn'
'Chainok, Kittipong'
'Wannarit, Nanthawat'

_publ_section_title
;
 Crystal structure and characterization of a new chain-like polyrotaxane
 zinc(II) coordination polymer with mixed pyridine-2,6-dicarboxylate and
 1,4-bis(1H-imidazol-1-ylmethyl)benzene ligands
;
_journal_coeditor_code WM5758
_journal_issue 6
_journal_name_full 'Acta Crystallographica Section E Crystallographic Communications'
_journal_page_first 559
_journal_page_last 564
_journal_paper_doi 10.1107/S2056989025004608
_journal_volume 81
_journal_year 2025
_chemical_formula_iupac '[Zn (C7 H3 N O4) (C14 H14 N4)] [Zn2 (C7 H3 N O4)2 (C14 H14 N4)2]0.5, 9H2 O'
_chemical_formula_moiety '2(C21 H17 N5 O4 Zn), 9(H2 O)'
_chemical_formula_sum 'C42 H52 N10 O17 Zn2'
_chemical_formula_weight 1099.70
_chemical_name_systematic
;<i>catena</i>-Poly[[[[(pyridine-2,6-dicarboxylato-\k^3^<i>O</i>,<i>N</i>,<i>O</i>')zinc(II)]-\m-1,4-bis(1<i>H</i>-imidazol-1-ylmethyl)benzene-\k^2^<i>N</i>^1^:<i>N</i>^1'^]
hemi{bis[\m-1,4-bis(1<i>H</i>-imidazol-1-ylmethyl)benzene-\k^2^<i>N</i>^1^:<i>N</i>^1'^]bis[(pyridine-2,6-dicarboxylato-\k^3^<i>O</i>,<i>N</i>,<i>O</i>')zinc(II)]}] nonahydrate]
;
_space_group_crystal_system monoclinic
_space_group_IT_number 15
_space_group_name_Hall '-C 2yc'
_space_group_name_H-M_alt 'C 1 2/c 1'
_atom_sites_solution_hydrogens geom
_atom_sites_solution_primary iterative
_audit_creation_method
;
Olex2 1.5-alpha
(compiled 2025.04.05 svn.rf049d14d for OlexSys, GUI svn.r7224)
;
_cell_angle_alpha 90
_cell_angle_beta 94.335(6)
_cell_angle_gamma 90
_cell_formula_units_Z 8
_cell_length_a 25.577(4)
_cell_length_b 18.632(3)
_cell_length_c 22.463(4)
_cell_measurement_reflns_used 9980
_cell_measurement_temperature 296(2)
_cell_measurement_theta_max 25.870
_cell_measurement_theta_min 2.634
_cell_volume 10674(3)
_computing_cell_refinement
;
SAINT (Bruker, 2016)
;
_computing_data_collection
;
APEX3 (Bruker, 2016)
;
_computing_data_reduction
;
SAINT (Bruker, 2016)
;
_computing_molecular_graphics
;
Olex2 (Dolomanov <i>et al.</i>,  2009)
;
_computing_publication_material
;
publCIF (Westrip, 2010)
;
_computing_structure_refinement
;
ShelXL (Sheldrick, 2015)
;
_computing_structure_solution
;
<i>olex2.solve</i> (Bourhis <i>et al.</i>,  2015)
;
_diffrn_ambient_temperature 296(2)
_diffrn_detector 'Bruker PHOTON 200 area detector'
_diffrn_detector_area_resol_mean 7.39
_diffrn_measured_fraction_theta_full 0.998
_diffrn_measured_fraction_theta_max 0.998
_diffrn_measurement_device 'four-circle KAPPA diffractometer'
_diffrn_measurement_device_type 'Bruker D8 QUEST CMOS PHOTON II'
_diffrn_measurement_method '\w and \f scans'
_diffrn_radiation_monochromator graphite
_diffrn_radiation_probe x-ray
_diffrn_radiation_type MoK\a
_diffrn_radiation_wavelength 0.71073
_diffrn_reflns_av_R_equivalents 0.0578
_diffrn_reflns_av_unetI/netI 0.0215
_diffrn_reflns_limit_h_max 30
_diffrn_reflns_limit_h_min -30
_diffrn_reflns_limit_k_max 22
_diffrn_reflns_limit_k_min -22
_diffrn_reflns_limit_l_max 27
_diffrn_reflns_limit_l_min -27
_diffrn_reflns_number 129120
_diffrn_reflns_theta_full 25.242
_diffrn_reflns_theta_max 25.497
_diffrn_reflns_theta_min 2.633
_diffrn_source 'sealed x-ray tube'
_diffrn_source_current 30.0
_diffrn_source_power 1.5
_diffrn_source_voltage 50.0
_exptl_absorpt_coefficient_mu 0.972
_exptl_absorpt_correction_T_max 0.7456
_exptl_absorpt_correction_T_min 0.6846
_exptl_absorpt_correction_type multi-scan
_exptl_absorpt_process_details
;
(SADABS; Krause <i>et al.</i>,  2015)
;
_exptl_crystal_colour 'clear colourless'
_exptl_crystal_density_diffrn 1.369
_exptl_crystal_description block
_exptl_crystal_F_000 4416
_exptl_crystal_size_max 0.24
_exptl_crystal_size_mid 0.2
_exptl_crystal_size_min 0.2
_refine_diff_density_max 1.195
_refine_diff_density_min -0.562
_refine_ls_extinction_method none
_refine_ls_goodness_of_fit_ref 1.053
_refine_ls_hydrogen_treatment constr
_refine_ls_matrix_type full
_refine_ls_number_parameters 658
_refine_ls_number_reflns 9915
_refine_ls_number_restraints 18
_refine_ls_restrained_S_all 1.059
_refine_ls_R_factor_all 0.0659
_refine_ls_R_factor_gt 0.0550
_refine_ls_shift/su_max 0.000
_refine_ls_shift/su_mean 0.000
_refine_ls_structure_factor_coef Fsqd
_refine_ls_weighting_details 'w=1/[\s^2^(Fo^2^)+(0.1223P)^2^+11.6285P] where P=(Fo^2^+2Fc^2^)/3'
_refine_ls_weighting_scheme calc
_refine_ls_wR_factor_gt 0.1727
_refine_ls_wR_factor_ref 0.1852
_reflns_number_gt 8159
_reflns_number_total 9915
_reflns_threshold_expression 'I > 2\s(I)'
_cod_data_source_file wm5758.cif
_cod_data_source_block I
_cod_original_sg_symbol_H-M 'C 2/c'
_cod_database_code 2023518
_shelx_space_group_comment
;
The symmetry employed for this shelxl refinement is uniquely defined
by the following loop, which should always be used as a source of
symmetry information in preference to the above space-group names.
They are only intended as comments.
;
_shelx_estimated_absorpt_t_min 0.800
_shelx_estimated_absorpt_t_max 0.829

loop_
_space_group_symop_operation_xyz
'x, y, z'
'-x, y, -z+1/2'
'x+1/2, y+1/2, z'
'-x+1/2, y+1/2, -z+1/2'
'-x, -y, -z'
'x, -y, z-1/2'
'-x+1/2, -y+1/2, -z'
'x+1/2, -y+1/2, z-1/2'

loop_
_atom_site_type_symbol
_atom_site_label
_atom_site_fract_x
_atom_site_fract_y
_atom_site_fract_z
_atom_site_U_iso_or_equiv
_atom_site_adp_type
_atom_site_calc_flag
_atom_site_occupancy
_atom_site_disorder_assembly
_atom_site_disorder_group
Zn Zn1 0.15753(2) -0.00657(2) 0.38691(2) 0.05507(16) Uani d 1 . .
O O1 0.09238(14) 0.02720(19) 0.43969(15) 0.0806(9) Uani d 1 . .
O O2 0.03170(16) 0.1129(2) 0.4428(2) 0.1164(15) Uani d 1 . .
O O3 0.21169(11) 0.01072(15) 0.31956(12) 0.0617(7) Uani d 1 . .
O O4 0.23136(13) 0.08944(16) 0.24967(14) 0.0762(8) Uani d 1 . .
N N1 0.13180(11) 0.08573(16) 0.34825(13) 0.0519(7) Uani d 1 . .
N N2 0.21307(14) -0.01413(17) 0.45320(14) 0.0575(8) Uani d 1 . .
N N3 0.29250(14) -0.01172(17) 0.49653(14) 0.0590(8) Uani d 1 . .
N N4 0.41613(12) -0.30010(16) 0.64954(15) 0.0534(7) Uani d 1 . .
N N5 0.37235(12) -0.40007(15) 0.64217(12) 0.0502(7) Uani d 1 . .
C C1 0.06868(18) 0.0836(3) 0.4211(2) 0.0782(13) Uani d 1 . .
C C2 0.08967(15) 0.1181(2) 0.3671(2) 0.0646(10) Uani d 1 . .
C C3 0.0693(2) 0.1792(3) 0.3373(3) 0.0839(15) Uani d 1 . .
H H3 0.039789 0.202290 0.349763 0.101 Uiso calc 1 . .
C C4 0.0940(2) 0.2043(3) 0.2890(3) 0.0919(16) Uani d 1 . .
H H4 0.081031 0.244602 0.268468 0.110 Uiso calc 1 . .
C C5 0.1378(2) 0.1700(2) 0.2710(2) 0.0756(12) Uani d 1 . .
H H5 0.154709 0.186772 0.238462 0.091 Uiso calc 1 . .
C C6 0.15605(15) 0.11016(19) 0.30231(16) 0.0558(9) Uani d 1 . .
C C7 0.20415(15) 0.0669(2) 0.28917(16) 0.0565(9) Uani d 1 . .
C C8 0.21003(19) -0.0091(2) 0.51427(18) 0.0644(10) Uani d 1 . .
H H8 0.179265 -0.007743 0.533826 0.077 Uiso calc 1 . .
C C9 0.25897(19) -0.0067(2) 0.54066(18) 0.0662(11) Uani d 1 . .
H H9 0.268183 -0.002293 0.581348 0.079 Uiso calc 1 . .
C C10 0.26350(17) -0.0158(2) 0.44476(17) 0.0581(9) Uani d 1 . .
H H10 0.277066 -0.019253 0.407606 0.070 Uiso calc 1 . .
C C11 0.35050(18) -0.0073(2) 0.5032(2) 0.0710(12) Uani d 1 . .
H H11A 0.360660 0.036798 0.524015 0.085 Uiso calc 1 . .
H H11B 0.363770 -0.005252 0.463943 0.085 Uiso calc 1 . .
C C12 0.37511(16) -0.0696(2) 0.53687(18) 0.0604(9) Uani d 1 . .
C C13 0.3928(2) -0.1296(3) 0.5080(2) 0.0829(13) Uani d 1 . .
H H13 0.388063 -0.132804 0.466656 0.100 Uiso calc 1 . .
C C14 0.4176(2) -0.1847(3) 0.5403(3) 0.0843(14) Uani d 1 . .
H H14 0.429743 -0.224224 0.520210 0.101 Uiso calc 1 . .
C C15 0.42455(16) -0.1821(2) 0.6010(2) 0.0620(10) Uani d 1 . .
C C16 0.4063(2) -0.1235(2) 0.6298(2) 0.0773(12) Uani d 1 . .
H H16 0.410162 -0.121374 0.671218 0.093 Uiso calc 1 . .
C C17 0.3820(2) -0.0670(2) 0.5978(2) 0.0796(13) Uani d 1 . .
H H17 0.370417 -0.027233 0.618107 0.096 Uiso calc 1 . .
C C18 0.45194(16) -0.2418(2) 0.6356(2) 0.0744(12) Uani d 1 . .
H H18A 0.479324 -0.261119 0.612580 0.089 Uiso calc 1 . .
H H18B 0.468461 -0.222714 0.672509 0.089 Uiso calc 1 . .
C C19 0.40708(14) -0.35973(19) 0.61840(16) 0.0505(8) Uani d 1 . .
H H19 0.423336 -0.371444 0.584038 0.061 Uiso calc 1 . .
C C20 0.35866(16) -0.3641(2) 0.69164(17) 0.0583(9) Uani d 1 . .
H H20 0.334635 -0.380078 0.717741 0.070 Uiso calc 1 . .
C C21 0.38503(17) -0.3025(2) 0.69669(19) 0.0633(10) Uani d 1 . .
H H21 0.382814 -0.267919 0.726282 0.076 Uiso calc 1 . .
Zn Zn2 0.23262(2) 0.18410(2) 0.66749(2) 0.04854(15) Uani d 1 . .
O O5 0.18119(10) 0.27391(15) 0.64324(13) 0.0624(7) Uani d 1 . .
O O6 0.17376(13) 0.36649(18) 0.57972(18) 0.0891(10) Uani d 1 . .
O O7 0.30164(10) 0.11551(14) 0.65641(12) 0.0589(6) Uani d 1 . .
O O8 0.37881(13) 0.1195(2) 0.61729(18) 0.0929(11) Uani d 1 . .
N N6 0.27084(11) 0.23577(15) 0.60529(12) 0.0458(6) Uani d 1 . .
N N7 0.25360(12) 0.20574(16) 0.75245(12) 0.0497(6) Uani d 1 . .
N N8 0.26478(13) 0.26157(16) 0.83817(12) 0.0542(7) Uani d 1 . .
N N9 0.17862(11) 0.10751(16) 0.65458(12) 0.0479(6) Uani d 1 . .
N N10 0.10343(12) 0.05191(17) 0.64355(13) 0.0539(7) Uani d 1 . .
C C22 0.33432(14) 0.1431(2) 0.62393(18) 0.0576(9) Uani d 1 . .
C C23 0.31678(13) 0.2106(2) 0.59068(15) 0.0510(8) Uani d 1 . .
C C24 0.34381(17) 0.2462(2) 0.54755(18) 0.0656(10) Uani d 1 . .
H H24 0.376133 0.229334 0.537248 0.079 Uiso calc 1 . .
C C25 0.32230(19) 0.3054(2) 0.52109(19) 0.0700(12) Uani d 1 . .
H H25 0.339874 0.329162 0.492167 0.084 Uiso calc 1 . .
C C26 0.27363(17) 0.3315(2) 0.53678(17) 0.0621(10) Uani d 1 . .
H H26 0.258501 0.372057 0.518605 0.075 Uiso calc 1 . .
C C27 0.24907(14) 0.29458(19) 0.58017(15) 0.0499(8) Uani d 1 . .
C C28 0.19711(15) 0.3142(2) 0.60235(18) 0.0569(9) Uani d 1 . .
C C29 0.12779(14) 0.1150(2) 0.64023(15) 0.0514(8) Uani d 1 . .
H H29 0.111361 0.158047 0.629381 0.062 Uiso calc 1 . .
C C30 0.18651(14) 0.0363(2) 0.66720(16) 0.0543(8) Uani d 1 . .
H H30 0.218791 0.015381 0.678283 0.065 Uiso calc 1 . .
C C31 0.14062(17) 0.0014(2) 0.66114(19) 0.0599(9) Uani d 1 . .
H H31 0.135051 -0.047228 0.667554 0.072 Uiso calc 1 . .
C C32 0.04643(15) 0.0392(3) 0.63624(18) 0.0688(11) Uani d 1 . .
H H32A 0.039803 -0.006586 0.616551 0.083 Uiso calc 1 . .
H H32B 0.030095 0.076346 0.610917 0.083 Uiso calc 1 . .
C C33 0.01114(16) -0.0248(2) 0.7231(2) 0.0631(10) Uani d 1 . .
H H33 0.018907 -0.068264 0.705432 0.076 Uiso calc 1 . .
C C34 0.02224(13) 0.0390(2) 0.69482(16) 0.0532(8) Uani d 1 . .
C C35 0.01116(14) 0.1028(2) 0.72289(18) 0.0582(9) Uani d 1 . .
H H35 0.018815 0.146225 0.705061 0.070 Uiso calc 1 . .
C C36 0.2890(2) 0.1678(2) 0.78884(18) 0.0718(12) Uani d 1 . .
H H36 0.305162 0.125229 0.778689 0.086 Uiso calc 1 . .
C C37 0.2967(2) 0.2017(3) 0.84139(18) 0.0782(13) Uani d 1 . .
H H37 0.319121 0.187619 0.873780 0.094 Uiso calc 1 . .
C C38 0.23986(14) 0.26132(19) 0.78391(15) 0.0484(7) Uani d 1 . .
H H38 0.215809 0.296024 0.770015 0.058 Uiso calc 1 . .
C C39 0.2614(2) 0.3162(2) 0.88439(17) 0.0656(11) Uani d 1 . .
H H39A 0.231811 0.347461 0.873945 0.079 Uiso calc 1 . .
H H39B 0.292994 0.345273 0.886662 0.079 Uiso calc 1 . .
C C40 0.29225(19) 0.2940(3) 0.99184(18) 0.0733(12) Uani d 1 . .
H H40 0.320993 0.323274 0.986653 0.088 Uiso calc 1 . .
C C41 0.25504(16) 0.2821(2) 0.94459(15) 0.0555(9) Uani d 1 . .
C C42 0.21347(19) 0.2377(3) 0.95350(18) 0.0760(13) Uani d 1 . .
H H42 0.188596 0.228885 0.921985 0.091 Uiso calc 1 . .
O O9 0.06430(16) -0.0822(2) 0.51541(17) 0.1048(12) Uani d 1 . .
O O10 0.4733(3) 0.1303(7) 0.5644(4) 0.190(4) Uani d 0.75 A 1
O O11 0.3252(3) -0.0187(4) 0.7401(5) 0.231(4) Uani d 1 B 2
O O12 0.3802(4) 0.0481(8) 0.8545(4) 0.218(5) Uani d 0.75 C 1
O O13 0.4461(3) 0.1951(4) 0.8617(4) 0.205(3) Uani d 1 . .
O O14 0.3995(2) 0.3330(3) 0.8817(3) 0.149(2) Uani d 1 . .
O O15 0.1232(4) 0.3500(5) 0.7219(4) 0.110(3) Uani d 0.5 D 1
O O16 0.0825(7) 0.3073(9) 0.6926(8) 0.201(6) Uani d 0.5 E 2
O O17 0.0290(4) 0.4871(6) 0.6036(6) 0.142(4) Uani d 0.5 . .
O O18 0.0628(2) 0.3542(4) 0.5554(3) 0.164(2) Uani d 1 . .
O O19 0.0481(2) 0.2013(3) 0.5488(2) 0.1211(14) Uani d 1 . .

loop_
_atom_site_aniso_label
_atom_site_aniso_U_11
_atom_site_aniso_U_22
_atom_site_aniso_U_33
_atom_site_aniso_U_12
_atom_site_aniso_U_13
_atom_site_aniso_U_23
Zn1 0.0652(3) 0.0520(3) 0.0485(3) -0.00767(18) 0.0080(2) 0.00127(17)
O1 0.092(2) 0.080(2) 0.074(2) -0.0086(18) 0.0374(17) -0.0050(17)
O2 0.089(3) 0.118(3) 0.151(4) 0.000(2) 0.065(3) -0.027(3)
O3 0.0668(16) 0.0660(17) 0.0540(15) 0.0016(13) 0.0156(12) 0.0096(12)
O4 0.095(2) 0.0632(17) 0.0742(18) -0.0235(16) 0.0323(16) 0.0026(14)
N1 0.0531(16) 0.0471(15) 0.0553(16) -0.0076(13) 0.0033(13) -0.0075(13)
N2 0.073(2) 0.0519(17) 0.0481(16) -0.0067(15) 0.0067(14) 0.0044(13)
N3 0.071(2) 0.0533(17) 0.0516(17) -0.0054(15) 0.0004(15) 0.0099(13)
N4 0.0487(15) 0.0421(15) 0.0691(19) 0.0052(12) 0.0017(14) 0.0068(14)
N5 0.0580(16) 0.0483(15) 0.0453(15) 0.0024(13) 0.0115(12) 0.0017(12)
C1 0.065(3) 0.083(3) 0.090(3) -0.012(2) 0.022(2) -0.032(3)
C2 0.054(2) 0.060(2) 0.079(3) -0.0112(18) 0.0023(19) -0.018(2)
C3 0.068(3) 0.064(3) 0.118(4) 0.008(2) -0.007(3) -0.018(3)
C4 0.097(4) 0.069(3) 0.107(4) 0.000(3) -0.011(3) 0.014(3)
C5 0.086(3) 0.063(3) 0.077(3) -0.010(2) -0.004(2) 0.010(2)
C6 0.067(2) 0.0461(19) 0.054(2) -0.0180(16) -0.0021(16) -0.0033(15)
C7 0.065(2) 0.054(2) 0.0505(19) -0.0202(17) 0.0068(16) -0.0048(16)
C8 0.081(3) 0.066(2) 0.047(2) -0.007(2) 0.0101(19) 0.0053(17)
C9 0.088(3) 0.065(2) 0.045(2) -0.009(2) 0.001(2) 0.0118(17)
C10 0.073(3) 0.054(2) 0.047(2) -0.0024(18) 0.0080(17) 0.0044(16)
C11 0.070(3) 0.065(3) 0.077(3) -0.003(2) -0.003(2) 0.022(2)
C12 0.066(2) 0.049(2) 0.065(2) -0.0064(17) 0.0008(18) 0.0106(17)
C13 0.108(4) 0.077(3) 0.063(3) 0.003(3) 0.006(2) 0.001(2)
C14 0.105(4) 0.062(3) 0.088(3) 0.018(2) 0.021(3) -0.002(2)
C15 0.054(2) 0.048(2) 0.083(3) -0.0074(16) 0.0026(19) 0.0085(18)
C16 0.101(3) 0.062(3) 0.066(3) 0.013(2) -0.013(2) 0.004(2)
C17 0.117(4) 0.053(2) 0.066(3) 0.021(2) -0.012(2) -0.0015(19)
C18 0.054(2) 0.055(2) 0.113(4) -0.0036(18) 0.001(2) 0.020(2)
C19 0.0528(19) 0.0494(19) 0.0506(18) 0.0053(15) 0.0117(15) 0.0042(15)
C20 0.064(2) 0.060(2) 0.053(2) 0.0032(18) 0.0183(17) -0.0019(17)
C21 0.068(2) 0.059(2) 0.064(2) 0.0043(19) 0.0114(19) -0.0105(18)
Zn2 0.0533(3) 0.0526(3) 0.0404(2) -0.00723(17) 0.00812(17) 0.00025(15)
O5 0.0595(15) 0.0591(16) 0.0701(17) 0.0074(12) 0.0144(12) 0.0094(13)
O6 0.083(2) 0.0679(19) 0.117(3) 0.0150(17) 0.0103(19) 0.0342(19)
O7 0.0580(15) 0.0609(15) 0.0586(15) 0.0035(12) 0.0091(12) -0.0005(12)
O8 0.0667(19) 0.095(2) 0.121(3) 0.0198(18) 0.0283(19) 0.004(2)
N6 0.0493(15) 0.0478(15) 0.0405(14) -0.0089(12) 0.0044(11) -0.0062(11)
N7 0.0589(16) 0.0487(15) 0.0420(14) -0.0023(13) 0.0083(12) -0.0009(12)
N8 0.076(2) 0.0500(17) 0.0369(14) 0.0002(14) 0.0074(13) -0.0006(12)
N9 0.0486(15) 0.0531(16) 0.0429(14) -0.0039(12) 0.0095(11) 0.0039(12)
N10 0.0503(16) 0.0661(19) 0.0460(15) -0.0104(14) 0.0077(12) 0.0019(13)
C22 0.050(2) 0.061(2) 0.062(2) 0.0030(17) 0.0084(16) -0.0160(18)
C23 0.0468(18) 0.060(2) 0.0471(18) -0.0108(15) 0.0092(14) -0.0131(16)
C24 0.062(2) 0.076(3) 0.061(2) -0.020(2) 0.0190(18) -0.010(2)
C25 0.087(3) 0.074(3) 0.052(2) -0.035(2) 0.022(2) -0.0064(19)
C26 0.082(3) 0.051(2) 0.054(2) -0.0253(19) 0.0054(19) 0.0018(16)
C27 0.062(2) 0.0435(17) 0.0433(17) -0.0111(15) -0.0006(15) -0.0045(14)
C28 0.057(2) 0.049(2) 0.065(2) -0.0018(16) 0.0048(17) 0.0013(17)
C29 0.0517(19) 0.055(2) 0.0476(18) -0.0014(16) 0.0043(14) 0.0060(15)
C30 0.053(2) 0.055(2) 0.056(2) 0.0025(16) 0.0131(16) 0.0075(16)
C31 0.066(2) 0.053(2) 0.063(2) -0.0064(17) 0.0173(19) 0.0013(17)
C32 0.047(2) 0.100(3) 0.058(2) -0.018(2) -0.0008(16) -0.003(2)
C33 0.057(2) 0.057(2) 0.077(3) -0.0044(17) 0.0147(18) -0.0129(19)
C34 0.0375(16) 0.065(2) 0.057(2) -0.0077(15) -0.0007(14) 0.0008(17)
C35 0.0463(18) 0.056(2) 0.072(2) -0.0033(16) -0.0017(16) 0.0110(18)
C36 0.100(3) 0.063(2) 0.052(2) 0.024(2) 0.000(2) -0.0046(18)
C37 0.109(4) 0.078(3) 0.045(2) 0.030(3) -0.009(2) -0.001(2)
C38 0.0548(19) 0.0474(18) 0.0437(17) -0.0054(15) 0.0078(14) 0.0071(14)
C39 0.098(3) 0.052(2) 0.047(2) -0.008(2) 0.0097(19) -0.0062(16)
C40 0.082(3) 0.086(3) 0.052(2) -0.033(2) 0.007(2) -0.005(2)
C41 0.075(2) 0.052(2) 0.0404(17) -0.0023(17) 0.0066(16) -0.0087(15)
C42 0.082(3) 0.099(3) 0.045(2) -0.027(3) -0.0087(19) -0.003(2)
O9 0.106(3) 0.128(3) 0.085(2) 0.007(2) 0.036(2) 0.011(2)
O10 0.076(4) 0.329(11) 0.168(7) -0.017(6) 0.033(4) -0.016(7)
O11 0.139(6) 0.194(7) 0.376(14) 0.006(5) 0.116(7) -0.021(7)
O12 0.197(9) 0.324(15) 0.133(7) 0.067(10) 0.018(6) -0.005(8)
O13 0.211(7) 0.167(6) 0.234(9) 0.048(5) 0.006(6) 0.035(6)
O14 0.157(5) 0.133(4) 0.147(5) 0.014(4) -0.047(4) -0.015(3)
O15 0.143(7) 0.091(5) 0.102(6) 0.039(5) 0.059(5) 0.024(4)
O16 0.215(13) 0.217(13) 0.176(11) 0.022(11) 0.040(10) 0.081(10)
O17 0.094(6) 0.137(8) 0.197(12) 0.008(6) 0.013(7) -0.024(8)
O18 0.114(4) 0.163(5) 0.217(7) -0.007(4) 0.029(4) 0.004(5)
O19 0.134(4) 0.116(3) 0.113(3) 0.020(3) 0.005(3) 0.005(3)

loop_
_atom_type_symbol
_atom_type_description
_atom_type_scat_dispersion_real
_atom_type_scat_dispersion_imag
_atom_type_scat_source
C C 0.0033 0.0016 'International Tables Vol C Tables 4.2.6.8 and 6.1.1.4'
H H 0.0000 0.0000 'International Tables Vol C Tables 4.2.6.8 and 6.1.1.4'
N N 0.0061 0.0033 'International Tables Vol C Tables 4.2.6.8 and 6.1.1.4'
O O 0.0106 0.0060 'International Tables Vol C Tables 4.2.6.8 and 6.1.1.4'
Zn Zn 0.2839 1.4301 'International Tables Vol C Tables 4.2.6.8 and 6.1.1.4'

loop_
_geom_angle_atom_site_label_1
_geom_angle_atom_site_label_2
_geom_angle_atom_site_label_3
_geom_angle_site_symmetry_1
_geom_angle_site_symmetry_3
_geom_angle
_geom_angle_publ_flag
O3 Zn1 O1 . . 152.50(13) yes
N1 Zn1 O1 . . 75.70(13) yes
N1 Zn1 O3 . . 77.05(11) yes
N2 Zn1 O1 . . 98.27(14) yes
N2 Zn1 O3 . . 94.35(13) yes
N2 Zn1 N1 . . 125.19(12) yes
N2 Zn1 N5 . 7_546 114.81(12) yes
N5 Zn1 O1 7_546 . 97.97(12) yes
N5 Zn1 O3 7_546 . 98.73(11) yes
N5 Zn1 N1 7_546 . 119.99(12) yes
C1 O1 Zn1 . . 114.9(3) ?
C7 O3 Zn1 . . 115.2(2) ?
C2 N1 Zn1 . . 119.7(3) ?
C6 N1 Zn1 . . 118.2(3) ?
C6 N1 C2 . . 122.0(4) ?
C8 N2 Zn1 . . 130.5(3) ?
C10 N2 Zn1 . . 123.1(3) ?
C10 N2 C8 . . 105.9(3) ?
C9 N3 C11 . . 127.1(4) ?
C10 N3 C9 . . 107.4(4) ?
C10 N3 C11 . . 125.3(4) ?
C19 N4 C18 . . 126.4(4) ?
C19 N4 C21 . . 107.0(3) ?
C21 N4 C18 . . 126.5(4) ?
C19 N5 Zn1 . 7_546 128.6(2) ?
C19 N5 C20 . . 105.9(3) ?
C20 N5 Zn1 . 7_546 125.5(2) ?
O1 C1 C2 . . 115.4(4) ?
O2 C1 O1 . . 127.0(5) ?
O2 C1 C2 . . 117.5(5) ?
N1 C2 C1 . . 114.1(4) ?
N1 C2 C3 . . 119.7(4) ?
C3 C2 C1 . . 126.2(4) ?
C2 C3 H3 . . 120.8 ?
C4 C3 C2 . . 118.4(5) ?
C4 C3 H3 . . 120.8 ?
C3 C4 H4 . . 119.8 ?
C5 C4 C3 . . 120.5(5) ?
C5 C4 H4 . . 119.8 ?
C4 C5 H5 . . 120.8 ?
C4 C5 C6 . . 118.4(5) ?
C6 C5 H5 . . 120.8 ?
N1 C6 C5 . . 121.0(4) ?
N1 C6 C7 . . 113.8(3) ?
C5 C6 C7 . . 125.2(4) ?
O3 C7 C6 . . 115.5(3) ?
O4 C7 O3 . . 126.8(4) ?
O4 C7 C6 . . 117.8(4) ?
N2 C8 H8 . . 125.7 ?
C9 C8 N2 . . 108.6(4) ?
C9 C8 H8 . . 125.7 ?
N3 C9 H9 . . 126.5 ?
C8 C9 N3 . . 107.0(4) ?
C8 C9 H9 . . 126.5 ?
N2 C10 N3 . . 111.0(4) ?
N2 C10 H10 . . 124.5 ?
N3 C10 H10 . . 124.5 ?
N3 C11 H11A . . 109.0 ?
N3 C11 H11B . . 109.0 ?
N3 C11 C12 . . 112.8(3) ?
H11A C11 H11B . . 107.8 ?
C12 C11 H11A . . 109.0 ?
C12 C11 H11B . . 109.0 ?
C13 C12 C11 . . 122.0(4) ?
C17 C12 C11 . . 119.7(4) ?
C17 C12 C13 . . 118.3(4) ?
C12 C13 H13 . . 119.8 ?
C14 C13 C12 . . 120.5(5) ?
C14 C13 H13 . . 119.8 ?
C13 C14 H14 . . 119.4 ?
C15 C14 C13 . . 121.3(4) ?
C15 C14 H14 . . 119.4 ?
C14 C15 C16 . . 118.5(4) ?
C14 C15 C18 . . 120.9(4) ?
C16 C15 C18 . . 120.6(4) ?
C15 C16 H16 . . 119.5 ?
C15 C16 C17 . . 121.0(4) ?
C17 C16 H16 . . 119.5 ?
C12 C17 C16 . . 120.5(4) ?
C12 C17 H17 . . 119.8 ?
C16 C17 H17 . . 119.8 ?
N4 C18 C15 . . 112.6(3) ?
N4 C18 H18A . . 109.1 ?
N4 C18 H18B . . 109.1 ?
C15 C18 H18A . . 109.1 ?
C15 C18 H18B . . 109.1 ?
H18A C18 H18B . . 107.8 ?
N4 C19 H19 . . 124.3 ?
N5 C19 N4 . . 111.3(3) ?
N5 C19 H19 . . 124.3 ?
N5 C20 H20 . . 125.3 ?
C21 C20 N5 . . 109.5(3) ?
C21 C20 H20 . . 125.3 ?
N4 C21 H21 . . 126.8 ?
C20 C21 N4 . . 106.3(3) ?
C20 C21 H21 . . 126.8 ?
O5 Zn2 O7 . . 153.06(10) yes
N6 Zn2 O5 . . 76.93(11) yes
N6 Zn2 O7 . . 76.35(11) yes
N7 Zn2 O5 . . 101.49(12) yes
N7 Zn2 O7 . . 93.77(11) yes
N7 Zn2 N6 . . 117.44(11) yes
N7 Zn2 N9 . . 114.82(12) yes
N9 Zn2 O5 . . 96.62(12) yes
N9 Zn2 O7 . . 96.92(11) yes
N9 Zn2 N6 . . 127.60(11) yes
C28 O5 Zn2 . . 114.4(2) ?
C22 O7 Zn2 . . 113.6(2) ?
C23 N6 Zn2 . . 119.2(2) ?
C23 N6 C27 . . 122.3(3) ?
C27 N6 Zn2 . . 118.5(2) ?
C36 N7 Zn2 . . 126.0(3) ?
C38 N7 Zn2 . . 127.8(2) ?
C38 N7 C36 . . 106.1(3) ?
C37 N8 C39 . . 126.3(3) ?
C38 N8 C37 . . 106.6(3) ?
C38 N8 C39 . . 127.1(3) ?
C29 N9 Zn2 . . 128.2(3) ?
C29 N9 C30 . . 106.2(3) ?
C30 N9 Zn2 . . 125.1(2) ?
C29 N10 C31 . . 107.6(3) ?
C29 N10 C32 . . 126.7(4) ?
C31 N10 C32 . . 125.4(3) ?
O7 C22 C23 . . 116.1(3) ?
O8 C22 O7 . . 125.6(4) ?
O8 C22 C23 . . 118.4(4) ?
N6 C23 C22 . . 114.0(3) ?
N6 C23 C24 . . 119.7(4) ?
C24 C23 C22 . . 126.3(3) ?
C23 C24 H24 . . 120.5 ?
C25 C24 C23 . . 119.1(4) ?
C25 C24 H24 . . 120.5 ?
C24 C25 H25 . . 119.6 ?
C24 C25 C26 . . 120.7(4) ?
C26 C25 H25 . . 119.6 ?
C25 C26 H26 . . 121.2 ?
C27 C26 C25 . . 117.6(4) ?
C27 C26 H26 . . 121.2 ?
N6 C27 C26 . . 120.6(4) ?
N6 C27 C28 . . 114.3(3) ?
C26 C27 C28 . . 125.1(4) ?
O5 C28 C27 . . 115.7(3) ?
O6 C28 O5 . . 126.2(4) ?
O6 C28 C27 . . 118.1(4) ?
N9 C29 N10 . . 110.4(3) ?
N9 C29 H29 . . 124.8 ?
N10 C29 H29 . . 124.8 ?
N9 C30 H30 . . 125.2 ?
C31 C30 N9 . . 109.6(3) ?
C31 C30 H30 . . 125.2 ?
N10 C31 H31 . . 126.9 ?
C30 C31 N10 . . 106.2(3) ?
C30 C31 H31 . . 126.9 ?
N10 C32 H32A . . 109.2 ?
N10 C32 H32B . . 109.2 ?
N10 C32 C34 . . 112.0(3) ?
H32A C32 H32B . . 107.9 ?
C34 C32 H32A . . 109.2 ?
C34 C32 H32B . . 109.2 ?
C33 C33 H33 2_556 . 119.5 ?
C33 C33 C34 2_556 . 121.0(2) ?
C34 C33 H33 . . 119.5 ?
C33 C34 C32 . . 121.2(4) ?
C35 C34 C32 . . 120.7(4) ?
C35 C34 C33 . . 118.1(4) ?
C34 C35 H35 . . 119.6 ?
C35 C35 C34 2_556 . 120.9(2) ?
C35 C35 H35 2_556 . 119.6 ?
N7 C36 H36 . . 125.4 ?
C37 C36 N7 . . 109.1(4) ?
C37 C36 H36 . . 125.4 ?
N8 C37 H37 . . 126.6 ?
C36 C37 N8 . . 106.8(4) ?
C36 C37 H37 . . 126.6 ?
N7 C38 N8 . . 111.4(3) ?
N7 C38 H38 . . 124.3 ?
N8 C38 H38 . . 124.3 ?
N8 C39 H39A . . 109.4 ?
N8 C39 H39B . . 109.4 ?
N8 C39 C41 . . 110.9(3) ?
H39A C39 H39B . . 108.0 ?
C41 C39 H39A . . 109.4 ?
C41 C39 H39B . . 109.4 ?
C41 C40 H40 . . 120.0 ?
C42 C40 H40 7_557 . 120.0 ?
C42 C40 C41 7_557 . 119.9(4) ?
C40 C41 C39 . . 120.1(4) ?
C42 C41 C39 . . 121.3(4) ?
C42 C41 C40 . . 118.6(4) ?
C40 C42 H42 7_557 . 119.3 ?
C41 C42 C40 . 7_557 121.5(4) ?
C41 C42 H42 . . 119.3 ?

loop_
_geom_bond_atom_site_label_1
_geom_bond_atom_site_label_2
_geom_bond_site_symmetry_2
_geom_bond_distance
_geom_bond_publ_flag
Zn1 O1 . 2.208(3) yes
Zn1 O3 . 2.151(3) yes
Zn1 N1 . 2.014(3) yes
Zn1 N2 . 1.984(3) yes
Zn1 N5 7_546 1.990(3) yes
O1 C1 . 1.267(6) ?
O2 C1 . 1.225(6) ?
O3 C7 . 1.257(5) ?
O4 C7 . 1.241(4) ?
N1 C2 . 1.332(5) ?
N1 C6 . 1.324(5) ?
N2 C8 . 1.383(5) ?
N2 C10 . 1.318(5) ?
N3 C9 . 1.362(6) ?
N3 C10 . 1.333(5) ?
N3 C11 . 1.482(6) ?
N4 C18 . 1.470(5) ?
N4 C19 . 1.324(5) ?
N4 C21 . 1.373(5) ?
N5 C19 . 1.308(4) ?
N5 C20 . 1.366(5) ?
C1 C2 . 1.506(7) ?
C2 C3 . 1.401(7) ?
C3 H3 . 0.9300 ?
C3 C4 . 1.377(8) ?
C4 H4 . 0.9300 ?
C4 C5 . 1.377(8) ?
C5 H5 . 0.9300 ?
C5 C6 . 1.381(6) ?
C6 C7 . 1.518(6) ?
C8 H8 . 0.9300 ?
C8 C9 . 1.345(7) ?
C9 H9 . 0.9300 ?
C10 H10 . 0.9300 ?
C11 H11A . 0.9700 ?
C11 H11B . 0.9700 ?
C11 C12 . 1.498(5) ?
C12 C13 . 1.385(6) ?
C12 C17 . 1.368(6) ?
C13 H13 . 0.9300 ?
C13 C14 . 1.382(7) ?
C14 H14 . 0.9300 ?
C14 C15 . 1.362(7) ?
C15 C16 . 1.369(6) ?
C15 C18 . 1.500(6) ?
C16 H16 . 0.9300 ?
C16 C17 . 1.393(6) ?
C17 H17 . 0.9300 ?
C18 H18A . 0.9700 ?
C18 H18B . 0.9700 ?
C19 H19 . 0.9300 ?
C20 H20 . 0.9300 ?
C20 C21 . 1.332(6) ?
C21 H21 . 0.9300 ?
Zn2 O5 . 2.172(3) yes
Zn2 O7 . 2.209(3) yes
Zn2 N6 . 2.010(3) yes
Zn2 N7 . 1.984(3) yes
Zn2 N9 . 1.992(3) yes
O5 C28 . 1.277(5) ?
O6 C28 . 1.232(5) ?
O7 C22 . 1.260(5) ?
O8 C22 . 1.239(5) ?
N6 C23 . 1.329(4) ?
N6 C27 . 1.335(5) ?
N7 C36 . 1.370(5) ?
N7 C38 . 1.316(5) ?
N8 C37 . 1.380(5) ?
N8 C38 . 1.332(4) ?
N8 C39 . 1.461(5) ?
N9 C29 . 1.323(5) ?
N9 C30 . 1.368(5) ?
N10 C29 . 1.335(5) ?
N10 C31 . 1.375(5) ?
N10 C32 . 1.474(5) ?
C22 C23 . 1.514(6) ?
C23 C24 . 1.399(5) ?
C24 H24 . 0.9300 ?
C24 C25 . 1.350(7) ?
C25 H25 . 0.9300 ?
C25 C26 . 1.406(7) ?
C26 H26 . 0.9300 ?
C26 C27 . 1.382(5) ?
C27 C28 . 1.500(5) ?
C29 H29 . 0.9300 ?
C30 H30 . 0.9300 ?
C30 C31 . 1.340(6) ?
C31 H31 . 0.9300 ?
C32 H32A . 0.9700 ?
C32 H32B . 0.9700 ?
C32 C34 . 1.496(6) ?
C33 C33 2_556 1.373(8) ?
C33 H33 . 0.9300 ?
C33 C34 . 1.388(6) ?
C34 C35 . 1.385(6) ?
C35 C35 2_556 1.383(8) ?
C35 H35 . 0.9300 ?
C36 H36 . 0.9300 ?
C36 C37 . 1.340(6) ?
C37 H37 . 0.9300 ?
C38 H38 . 0.9300 ?
C39 H39A . 0.9700 ?
C39 H39B . 0.9700 ?
C39 C41 . 1.515(5) ?
C40 H40 . 0.9300 ?
C40 C41 . 1.389(6) ?
C40 C42 7_557 1.380(6) ?
C41 C42 . 1.373(6) ?
C42 H42 . 0.9300 ?

loop_
_geom_hbond_atom_site_label_D
_geom_hbond_atom_site_label_H
_geom_hbond_atom_site_label_A
_geom_hbond_site_symmetry_A
_geom_hbond_distance_DH
_geom_hbond_distance_HA
_geom_hbond_distance_DA
_geom_hbond_angle_DHA
C18 H18A O19 3_545 0.97 2.45 3.421(7) 174
C19 H19 O9 7_546 0.93 2.44 3.328(5) 160
C21 H21 O15 4_546 0.93 2.50 3.394(10) 162
C21 H21 O16 4_546 0.93 2.41 3.278(18) 154
C29 H29 O19 1_555 0.93 2.47 3.213(6) 137
C30 H30 O4 6_556 0.93 2.53 3.149(5) 124
C38 H38 O4 7_556 0.93 2.58 2.988(5) 107
C5 H5 <i>Cg</i>3 7_556 0.93 2.81 3.624(5) 146
C26 H26 <i>Cg</i>10 7_556 0.93 2.61 3.443(4) 150
C42 H42 <i>Cg</i>11 6_556 0.93 2.93 3.818(5) 161

loop_
_geom_torsion_atom_site_label_1
_geom_torsion_atom_site_label_2
_geom_torsion_atom_site_label_3
_geom_torsion_atom_site_label_4
_geom_torsion_site_symmetry_1
_geom_torsion_site_symmetry_2
_geom_torsion_site_symmetry_3
_geom_torsion_site_symmetry_4
_geom_torsion
_geom_torsion_publ_flag
Zn1 O1 C1 O2 . . . . -179.6(4) ?
Zn1 O1 C1 C2 . . . . -1.1(5) ?
Zn1 O3 C7 O4 . . . . 177.0(3) ?
Zn1 O3 C7 C6 . . . . -4.0(4) ?
Zn1 N1 C2 C1 . . . . 5.5(4) ?
Zn1 N1 C2 C3 . . . . -175.0(3) ?
Zn1 N1 C6 C5 . . . . 174.9(3) ?
Zn1 N1 C6 C7 . . . . -5.5(4) ?
Zn1 N2 C8 C9 . . . . -170.5(3) ?
Zn1 N2 C10 N3 . . . . 172.0(2) ?
Zn1 N5 C19 N4 7_546 . . . 177.9(2) ?
Zn1 N5 C20 C21 7_546 . . . -177.9(3) ?
O1 C1 C2 N1 . . . . -2.6(5) ?
O1 C1 C2 C3 . . . . 177.9(4) ?
O2 C1 C2 N1 . . . . 176.1(4) ?
O2 C1 C2 C3 . . . . -3.4(7) ?
N1 C2 C3 C4 . . . . -0.4(7) ?
N1 C6 C7 O3 . . . . 6.3(5) ?
N1 C6 C7 O4 . . . . -174.7(3) ?
N2 C8 C9 N3 . . . . -1.4(5) ?
N3 C11 C12 C13 . . . . 94.6(5) ?
N3 C11 C12 C17 . . . . -87.5(5) ?
N5 C20 C21 N4 . . . . -0.4(5) ?
C1 C2 C3 C4 . . . . 179.0(5) ?
C2 N1 C6 C5 . . . . -1.4(5) ?
C2 N1 C6 C7 . . . . 178.2(3) ?
C2 C3 C4 C5 . . . . -0.3(8) ?
C3 C4 C5 C6 . . . . 0.2(8) ?
C4 C5 C6 N1 . . . . 0.7(6) ?
C4 C5 C6 C7 . . . . -178.9(4) ?
C5 C6 C7 O3 . . . . -174.2(4) ?
C5 C6 C7 O4 . . . . 4.9(5) ?
C6 N1 C2 C1 . . . . -178.3(3) ?
C6 N1 C2 C3 . . . . 1.2(6) ?
C8 N2 C10 N3 . . . . -0.3(4) ?
C9 N3 C10 N2 . . . . -0.5(4) ?
C9 N3 C11 C12 . . . . 67.4(6) ?
C10 N2 C8 C9 . . . . 1.1(4) ?
C10 N3 C9 C8 . . . . 1.1(4) ?
C10 N3 C11 C12 . . . . -118.4(4) ?
C11 N3 C9 C8 . . . . 176.2(4) ?
C11 N3 C10 N2 . . . . -175.7(3) ?
C11 C12 C13 C14 . . . . 176.9(5) ?
C11 C12 C17 C16 . . . . -178.0(5) ?
C12 C13 C14 C15 . . . . 1.0(8) ?
C13 C12 C17 C16 . . . . 0.0(7) ?
C13 C14 C15 C16 . . . . 0.1(8) ?
C13 C14 C15 C18 . . . . -179.4(5) ?
C14 C15 C16 C17 . . . . -1.2(7) ?
C14 C15 C18 N4 . . . . -86.7(6) ?
C15 C16 C17 C12 . . . . 1.1(8) ?
C16 C15 C18 N4 . . . . 93.8(5) ?
C17 C12 C13 C14 . . . . -1.0(8) ?
C18 N4 C19 N5 . . . . -178.8(3) ?
C18 N4 C21 C20 . . . . 179.1(4) ?
C18 C15 C16 C17 . . . . 178.3(4) ?
C19 N4 C18 C15 . . . . 95.0(5) ?
C19 N4 C21 C20 . . . . 0.2(4) ?
C19 N5 C20 C21 . . . . 0.4(4) ?
C20 N5 C19 N4 . . . . -0.3(4) ?
C21 N4 C18 C15 . . . . -83.8(5) ?
C21 N4 C19 N5 . . . . 0.1(4) ?
Zn2 O5 C28 O6 . . . . 177.0(4) ?
Zn2 O5 C28 C27 . . . . -2.4(4) ?
Zn2 O7 C22 O8 . . . . 170.2(4) ?
Zn2 O7 C22 C23 . . . . -9.8(4) ?
Zn2 N6 C23 C22 . . . . 0.7(4) ?
Zn2 N6 C23 C24 . . . . -179.9(3) ?
Zn2 N6 C27 C26 . . . . -179.3(3) ?
Zn2 N6 C27 C28 . . . . -0.4(4) ?
Zn2 N7 C36 C37 . . . . 174.6(3) ?
Zn2 N7 C38 N8 . . . . -174.8(2) ?
Zn2 N9 C29 N10 . . . . -171.5(2) ?
Zn2 N9 C30 C31 . . . . 171.4(3) ?
O7 C22 C23 N6 . . . . 6.6(5) ?
O7 C22 C23 C24 . . . . -172.8(3) ?
O8 C22 C23 N6 . . . . -173.4(4) ?
O8 C22 C23 C24 . . . . 7.2(6) ?
N6 C23 C24 C25 . . . . -0.6(5) ?
N6 C27 C28 O5 . . . . 2.0(5) ?
N6 C27 C28 O6 . . . . -177.5(4) ?
N7 C36 C37 N8 . . . . 0.9(6) ?
N8 C39 C41 C40 . . . . 119.8(4) ?
N8 C39 C41 C42 . . . . -58.7(6) ?
N9 C30 C31 N10 . . . . 0.8(4) ?
N10 C32 C34 C33 . . . . -99.3(4) ?
N10 C32 C34 C35 . . . . 79.5(5) ?
C22 C23 C24 C25 . . . . 178.8(4) ?
C23 N6 C27 C26 . . . . 0.9(5) ?
C23 N6 C27 C28 . . . . 179.8(3) ?
C23 C24 C25 C26 . . . . 0.5(6) ?
C24 C25 C26 C27 . . . . 0.3(6) ?
C25 C26 C27 N6 . . . . -1.0(5) ?
C25 C26 C27 C28 . . . . -179.7(3) ?
C26 C27 C28 O5 . . . . -179.2(3) ?
C26 C27 C28 O6 . . . . 1.3(6) ?
C27 N6 C23 C22 . . . . -179.5(3) ?
C27 N6 C23 C24 . . . . -0.1(5) ?
C29 N9 C30 C31 . . . . -0.7(4) ?
C29 N10 C31 C30 . . . . -0.6(4) ?
C29 N10 C32 C34 . . . . -94.2(5) ?
C30 N9 C29 N10 . . . . 0.3(4) ?
C31 N10 C29 N9 . . . . 0.2(4) ?
C31 N10 C32 C34 . . . . 78.7(5) ?
C32 N10 C29 N9 . . . . 174.1(3) ?
C32 N10 C31 C30 . . . . -174.6(3) ?
C32 C34 C35 C35 . . . 2_556 -179.9(4) ?
C33 C33 C34 C32 2_556 . . . -179.9(5) ?
C33 C33 C34 C35 2_556 . . . 1.3(7) ?
C33 C34 C35 C35 . . . 2_556 -1.1(6) ?
C36 N7 C38 N8 . . . . 0.6(4) ?
C37 N8 C38 N7 . . . . 0.0(4) ?
C37 N8 C39 C41 . . . . -48.9(6) ?
C38 N7 C36 C37 . . . . -0.9(5) ?
C38 N8 C37 C36 . . . . -0.5(5) ?
C38 N8 C39 C41 . . . . 134.6(4) ?
C39 N8 C37 C36 . . . . -177.6(4) ?
C39 N8 C38 N7 . . . . 177.0(3) ?
C39 C41 C42 C40 . . . 7_557 179.4(5) ?
C40 C41 C42 C40 . . . 7_557 0.9(8) ?
C42 C40 C41 C39 7_557 . . . -179.5(4) ?
C42 C40 C41 C42 7_557 . . . -0.9(8) ?
